data_7151155
loop_
_publ_author_name
'Spiess, Stephanie'
'Berthold, Carola'
'Weihofen, Robert'
'Helmchen, G\"unter'

_publ_section_title
;
 Synthesis of alpha,beta-unsaturated gamma-lactams via asymmetric
 iridium-catalysed allylic substitution.
;
_journal_issue 15
_journal_name_full 'Organic &amp; biomolecular chemistry'
_journal_page_first 2357
_journal_page_last 2360
_journal_paper_doi 10.1039/b708571k
_journal_volume 5
_journal_year 2007
_chemical_formula_sum 'C11 H15 Cl2 N O2'
_chemical_formula_weight 264.14
_chemical_name_systematic
;
?
;
_space_group_IT_number 4
_symmetry_cell_setting monoclinic
_symmetry_space_group_name_Hall 'P 2yb'
_symmetry_space_group_name_H-M 'P 1 21 1'
_atom_sites_solution_hydrogens geom
_atom_sites_solution_primary direct
_atom_sites_solution_secondary difmap
_audit_creation_method SHELXL-97
_cell_angle_alpha 90.00
_cell_angle_beta 90.8280(10)
_cell_angle_gamma 90.00
_cell_formula_units_Z 2
_cell_length_a 7.3431(3)
_cell_length_b 6.1580(3)
_cell_length_c 14.2504(6)
_cell_measurement_temperature 200(2)
_cell_volume 644.32(5)
_computing_cell_refinement 'Bruker SMART'
_computing_data_collection 'Bruker SMART'
_computing_data_reduction 'Bruker SHELXTL'
_computing_molecular_graphics 'Bruker SHELXTL'
_computing_publication_material 'Bruker SHELXTL'
_computing_structure_refinement 'SHELXL-97 (Sheldrick, 1997)'
_computing_structure_solution 'SHELXS-97 (Sheldrick, 1990)'
_diffrn_ambient_temperature 200(2)
_diffrn_measured_fraction_theta_full 0.998
_diffrn_measured_fraction_theta_max 0.998
_diffrn_measurement_device_type 'CCD area detector'
_diffrn_measurement_method 'phi and omega scans'
_diffrn_radiation_monochromator graphite
_diffrn_radiation_source 'fine-focus sealed tube'
_diffrn_radiation_type MoK\a
_diffrn_radiation_wavelength 0.71073
_diffrn_reflns_av_R_equivalents 0.0539
_diffrn_reflns_av_sigmaI/netI 0.0757
_diffrn_reflns_limit_h_max 9
_diffrn_reflns_limit_h_min -9
_diffrn_reflns_limit_k_max 7
_diffrn_reflns_limit_k_min -7
_diffrn_reflns_limit_l_max 18
_diffrn_reflns_limit_l_min -18
_diffrn_reflns_number 6344
_diffrn_reflns_theta_full 27.40
_diffrn_reflns_theta_max 27.40
_diffrn_reflns_theta_min 1.43
_exptl_absorpt_coefficient_mu 0.489
_exptl_absorpt_correction_T_max 0.9712
_exptl_absorpt_correction_T_min 0.8359
_exptl_absorpt_correction_type multi-scan
_exptl_absorpt_process_details 'Blessing, Acta Cryst. (1995) A51 33-38.'
_exptl_crystal_colour colorless
_exptl_crystal_density_diffrn 1.361
_exptl_crystal_density_method 'not measured'
_exptl_crystal_description polyhedron
_exptl_crystal_F_000 276
_exptl_crystal_size_max 0.38
_exptl_crystal_size_mid 0.12
_exptl_crystal_size_min 0.06
_refine_diff_density_max 0.235
_refine_diff_density_min -0.218
_refine_diff_density_rms 0.053
_refine_ls_abs_structure_details 'Flack H D (1983), Acta Cryst. A39, 876-881'
_refine_ls_abs_structure_Flack -0.08(7)
_refine_ls_extinction_method none
_refine_ls_goodness_of_fit_ref 1.038
_refine_ls_hydrogen_treatment mixed
_refine_ls_matrix_type full
_refine_ls_number_parameters 170
_refine_ls_number_reflns 2881
_refine_ls_number_restraints 1
_refine_ls_restrained_S_all 1.038
_refine_ls_R_factor_all 0.0677
_refine_ls_R_factor_gt 0.0456
_refine_ls_shift/su_max 0.000
_refine_ls_shift/su_mean 0.000
_refine_ls_structure_factor_coef Fsqd
_refine_ls_weighting_details 'calc w=1/[\s^2^(Fo^2^)+(0.0303P)^2^+0.0631P] where P=(Fo^2^+2Fc^2^)/3'
_refine_ls_weighting_scheme calc
_refine_ls_wR_factor_gt 0.0870
_refine_ls_wR_factor_ref 0.0957
_reflns_number_gt 2286
_reflns_number_total 2881
_reflns_threshold_expression >2sigma(I)
_cod_data_source_file b708571k.txt
_cod_data_source_block ssp2
_cod_depositor_comments
;
The following automatic conversions were performed:
'_symmetry_cell_setting' value 'Monoclinic' changed to 'monoclinic'
according to '/home/saulius/struct/CIF-dictionaries/cif_core.dic'
dictionary named 'cif_core.dic' version 2.4.1 from 2010-06-29.

Automatic conversion script
Id: cif_fix_enum 1527 2010-12-29 10:47:43Z saulius 
;
_cod_original_sg_symbol_H-M P2(1)
_cod_database_code 7151155

loop_
_symmetry_equiv_pos_as_xyz
'x, y, z'
'-x, y+1/2, -z'

loop_
_atom_site_label
_atom_site_type_symbol
_atom_site_fract_x
_atom_site_fract_y
_atom_site_fract_z
_atom_site_U_iso_or_equiv
_atom_site_adp_type
_atom_site_occupancy
_atom_site_symmetry_multiplicity
_atom_site_calc_flag
_atom_site_refinement_flags
_atom_site_disorder_assembly
_atom_site_disorder_group
Cl1 Cl 0.15874(12) -0.11575(17) 0.60766(6) 0.0566(3) Uani 1 1 d . . .
C1 C 0.6794(4) -0.1322(6) 0.2614(2) 0.0369(8) Uani 1 1 d . . .
H1A H 0.8098 -0.1240 0.2483 0.055 Uiso 1 1 calc R . .
H1B H 0.6623 -0.1540 0.3288 0.055 Uiso 1 1 calc R . .
H1C H 0.6201 0.0034 0.2419 0.055 Uiso 1 1 calc R . .
C2 C 0.5952(3) -0.3217(6) 0.20741(18) 0.0228(6) Uani 1 1 d . . .
H2 H 0.648(4) -0.458(5) 0.236(2) 0.032(9) Uiso 1 1 d . . .
N2 N 0.6544(3) -0.3022(5) 0.10701(15) 0.0248(5) Uani 1 1 d . . .
H2A H 0.590(5) -0.387(6) 0.063(2) 0.046(10) Uiso 1 1 d . . .
H2B H 0.652(5) -0.163(8) 0.080(3) 0.059(12) Uiso 1 1 d . . .
H2C H 0.785(4) -0.335(5) 0.1056(19) 0.032(8) Uiso 1 1 d . . .
C3 C 0.3841(3) -0.3364(5) 0.21121(19) 0.0232(6) Uani 1 1 d . . .
H3 H 0.334(4) -0.227(5) 0.171(2) 0.028(8) Uiso 1 1 d . . .
C4 C 0.3194(4) -0.5589(5) 0.1756(2) 0.0272(6) Uani 1 1 d . . .
H4A H 0.3949 -0.6014 0.1216 0.033 Uiso 1 1 calc R . .
H4B H 0.3403 -0.6674 0.2259 0.033 Uiso 1 1 calc R . .
C5 C 0.1227(4) -0.5673(5) 0.1459(2) 0.0295(7) Uani 1 1 d . . .
O5 O 0.0831(4) -0.7570(4) 0.1059(2) 0.0576(8) Uani 1 1 d . . .
H5 H -0.034(6) -0.750(7) 0.093(3) 0.078(15) Uiso 1 1 d . . .
O6 O 0.0139(3) -0.4228(4) 0.15593(16) 0.0387(6) Uani 1 1 d . . .
C11 C 0.3191(3) -0.2892(5) 0.31044(19) 0.0256(6) Uani 1 1 d . . .
C12 C 0.3644(4) -0.4246(6) 0.3857(2) 0.0366(8) Uani 1 1 d . . .
H12 H 0.4303 -0.5546 0.3745 0.044 Uiso 1 1 calc R . .
C13 C 0.3146(4) -0.3727(6) 0.4766(2) 0.0425(9) Uani 1 1 d . . .
H13 H 0.3460 -0.4666 0.5272 0.051 Uiso 1 1 calc R . .
C14 C 0.2200(4) -0.1851(6) 0.4927(2) 0.0389(9) Uani 1 1 d . . .
C15 C 0.1706(4) -0.0484(6) 0.4197(2) 0.0413(8) Uani 1 1 d . . .
H15 H 0.1034 0.0804 0.4314 0.050 Uiso 1 1 calc R . .
C16 C 0.2205(4) -0.1020(5) 0.3296(2) 0.0330(7) Uani 1 1 d . . .
H16 H 0.1865 -0.0085 0.2793 0.040 Uiso 1 1 calc R . .
Cl2 Cl -0.31525(8) 0.19222(11) 0.04393(5) 0.02902(18) Uani 1 1 d . . .

loop_
_atom_site_aniso_label
_atom_site_aniso_U_11
_atom_site_aniso_U_22
_atom_site_aniso_U_33
_atom_site_aniso_U_23
_atom_site_aniso_U_13
_atom_site_aniso_U_12
Cl1 0.0479(5) 0.0851(8) 0.0369(5) -0.0231(5) 0.0079(4) -0.0177(5)
C1 0.0315(17) 0.046(2) 0.0327(18) -0.0072(16) -0.0040(13) -0.0074(15)
C2 0.0197(12) 0.0268(15) 0.0218(14) 0.0011(15) -0.0016(10) 0.0005(14)
N2 0.0214(11) 0.0264(12) 0.0264(13) -0.0003(15) -0.0020(9) -0.0015(14)
C3 0.0189(12) 0.0246(18) 0.0261(15) 0.0061(13) -0.0007(10) 0.0011(12)
C4 0.0236(14) 0.0252(15) 0.0328(17) 0.0006(12) 0.0007(12) 0.0011(12)
C5 0.0236(15) 0.0309(17) 0.0341(18) -0.0013(14) -0.0004(12) -0.0052(13)
O5 0.0313(13) 0.0369(17) 0.104(2) -0.0195(13) -0.0200(14) 0.0000(11)
O6 0.0227(11) 0.0406(13) 0.0526(15) -0.0101(11) -0.0052(9) 0.0042(10)
C11 0.0195(12) 0.0272(15) 0.0300(15) 0.0030(15) -0.0021(11) -0.0031(13)
C12 0.0367(18) 0.0389(19) 0.0344(19) 0.0063(15) 0.0048(14) 0.0087(15)
C13 0.045(2) 0.054(2) 0.0283(18) 0.0085(15) 0.0004(15) 0.0075(16)
C14 0.0280(17) 0.060(2) 0.0288(18) -0.0123(17) 0.0053(14) -0.0095(16)
C15 0.0366(18) 0.041(2) 0.046(2) -0.0109(17) 0.0019(16) 0.0031(15)
C16 0.0338(16) 0.0265(17) 0.0385(18) 0.0013(15) -0.0014(13) 0.0022(13)
Cl2 0.0277(3) 0.0240(3) 0.0353(4) -0.0017(4) -0.0064(3) -0.0012(4)

loop_
_atom_type_symbol
_atom_type_description
_atom_type_scat_dispersion_real
_atom_type_scat_dispersion_imag
_atom_type_scat_source
C C 0.0033 0.0016 'International Tables Vol C Tables 4.2.6.8 and 6.1.1.4'
H H 0.0000 0.0000 'International Tables Vol C Tables 4.2.6.8 and 6.1.1.4'
N N 0.0061 0.0033 'International Tables Vol C Tables 4.2.6.8 and 6.1.1.4'
O O 0.0106 0.0060 'International Tables Vol C Tables 4.2.6.8 and 6.1.1.4'
Cl Cl 0.1484 0.1585 'International Tables Vol C Tables 4.2.6.8 and 6.1.1.4'

loop_
_geom_angle_atom_site_label_1
_geom_angle_atom_site_label_2
_geom_angle_atom_site_label_3
_geom_angle
_geom_angle_site_symmetry_1
_geom_angle_site_symmetry_3
_geom_angle_publ_flag
N2 C2 C1 107.4(3) . . ?
N2 C2 C3 109.8(2) . . ?
C1 C2 C3 115.1(2) . . ?
C11 C3 C4 112.2(2) . . ?
C11 C3 C2 110.2(2) . . ?
C4 C3 C2 110.2(2) . . ?
C5 C4 C3 114.6(2) . . ?
O6 C5 O5 123.9(3) . . ?
O6 C5 C4 125.3(3) . . ?
O5 C5 C4 110.8(3) . . ?
C16 C11 C12 117.7(3) . . ?
C16 C11 C3 120.7(3) . . ?
C12 C11 C3 121.6(3) . . ?
C13 C12 C11 121.1(3) . . ?
C14 C13 C12 119.4(3) . . ?
C13 C14 C15 121.0(3) . . ?
C13 C14 Cl1 119.9(3) . . ?
C15 C14 Cl1 119.1(3) . . ?
C16 C15 C14 119.0(3) . . ?
C15 C16 C11 121.8(3) . . ?

loop_
_geom_bond_atom_site_label_1
_geom_bond_atom_site_label_2
_geom_bond_distance
_geom_bond_site_symmetry_2
_geom_bond_publ_flag
Cl1 C14 1.757(3) . ?
C1 C2 1.524(4) . ?
C2 N2 1.506(3) . ?
C2 C3 1.555(3) . ?
C3 C11 1.527(4) . ?
C3 C4 1.534(4) . ?
C4 C5 1.500(4) . ?
C5 O6 1.206(4) . ?
C5 O5 1.330(4) . ?
C11 C16 1.391(4) . ?
C11 C12 1.395(4) . ?
C12 C13 1.389(4) . ?
C13 C14 1.369(5) . ?
C14 C15 1.383(5) . ?
C15 C16 1.381(5) . ?

loop_
_cod_related_entry_id
_cod_related_entry_database
_cod_related_entry_code
1 ChemSpider 21188744
